data_8107208
loop_
_publ_author_name
'Aksu, Yilmaz'
'Irran, Elisabeth'
'Aksu, Sevil'

_publ_section_title
;
 The crystal structure of the co-crystal
 tetrakis[2-(tris(4-methoxyphenyl)stannyl)ethyl]silane&#x00A0;--
 tetrahydrofuran&#x00A0;-- toluene -- tetrahydrofurane (1/1/1),
 C103H116O13SiSn4
;
_journal_issue 4
_journal_name_full 'Zeitschrift f\"ur Kristallographie - New Crystal Structures'
_journal_page_first 759
_journal_page_last 763
_journal_paper_doi 10.1515/ncrs-2022-0224
_journal_volume 237
_journal_year 2022
_chemical_formula_sum 'C103 H116 O13 Si Sn4'
_chemical_formula_weight 2064.80
_space_group_crystal_system triclinic
_space_group_IT_number 2
_space_group_name_Hall '-P 1'
_space_group_name_H-M_alt 'P -1'
_atom_sites_solution_hydrogens geom
_cell_angle_alpha 106.430(2)
_cell_angle_beta 107.192(2)
_cell_angle_gamma 100.898(2)
_cell_formula_units_Z 2
_cell_length_a 14.8676(4)
_cell_length_b 17.6664(4)
_cell_length_c 20.8357(6)
_cell_measurement_temperature 150(2)
_cell_volume 4787.5(2)
_computing_structure_refinement 'SHELXL-2019/2 (Sheldrick, 2019)'
_diffrn_ambient_temperature 150(2)
_diffrn_measured_fraction_theta_full 0.993
_diffrn_measured_fraction_theta_max 0.993
_diffrn_radiation_type MoK\a
_diffrn_radiation_wavelength 0.71073
_diffrn_reflns_av_R_equivalents 0.0238
_diffrn_reflns_av_unetI/netI 0.0376
_diffrn_reflns_Laue_measured_fraction_full 0.993
_diffrn_reflns_Laue_measured_fraction_max 0.993
_diffrn_reflns_limit_h_max 19
_diffrn_reflns_limit_h_min -16
_diffrn_reflns_limit_k_max 22
_diffrn_reflns_limit_k_min -22
_diffrn_reflns_limit_l_max 25
_diffrn_reflns_limit_l_min -27
_diffrn_reflns_number 45487
_diffrn_reflns_point_group_measured_fraction_full 0.993
_diffrn_reflns_point_group_measured_fraction_max 0.993
_diffrn_reflns_theta_full 27.500
_diffrn_reflns_theta_max 27.500
_diffrn_reflns_theta_min 5.129
_exptl_absorpt_coefficient_mu 1.104
_exptl_crystal_density_diffrn 1.432
_exptl_crystal_F_000 2104
_exptl_crystal_size_max 0.440
_exptl_crystal_size_mid 0.370
_exptl_crystal_size_min 0.320
_refine_diff_density_max 1.344
_refine_diff_density_min -0.539
_refine_diff_density_rms 0.080
_refine_ls_extinction_coef .
_refine_ls_extinction_method none
_refine_ls_goodness_of_fit_ref 0.990
_refine_ls_hydrogen_treatment constr
_refine_ls_matrix_type full
_refine_ls_number_parameters 1103
_refine_ls_number_reflns 21814
_refine_ls_number_restraints 749
_refine_ls_restrained_S_all 1.000
_refine_ls_R_factor_all 0.0487
_refine_ls_R_factor_gt 0.0367
_refine_ls_shift/su_max 0.005
_refine_ls_shift/su_mean 0.000
_refine_ls_structure_factor_coef Fsqd
_refine_ls_weighting_details 'w=1/[\s^2^(Fo^2^)+(0.0390P)^2^+5.9221P] where P=(Fo^2^+2Fc^2^)/3'
_refine_ls_weighting_scheme calc
_refine_ls_wR_factor_gt 0.0834
_refine_ls_wR_factor_ref 0.0893
_reflns_Friedel_coverage 0.000
_reflns_Friedel_fraction_full .
_reflns_Friedel_fraction_max .
_reflns_number_gt 18114
_reflns_number_total 21814
_reflns_threshold_expression 'I > 2\s(I)'
_cod_data_source_file suppl_j_ncrs-2022-0224_suppl.cif
_cod_data_source_block Aksu4
_cod_database_code 8107208
_shelx_space_group_comment
;
The symmetry employed for this shelxl refinement is uniquely defined
by the following loop, which should always be used as a source of
symmetry information in preference to the above space-group names.
They are only intended as comments.
;
_shelx_estimated_absorpt_t_min 0.642
_shelx_estimated_absorpt_t_max 0.719

loop_
_space_group_symop_operation_xyz
'x, y, z'
'-x, -y, -z'

loop_
_atom_site_label
_atom_site_type_symbol
_atom_site_fract_x
_atom_site_fract_y
_atom_site_fract_z
_atom_site_U_iso_or_equiv
_atom_site_adp_type
_atom_site_occupancy
_atom_site_site_symmetry_order
_atom_site_calc_flag
_atom_site_refinement_flags_posn
_atom_site_refinement_flags_adp
_atom_site_refinement_flags_occupancy
_atom_site_disorder_assembly
_atom_site_disorder_group
Sn1 Sn 0.46311(2) 0.66512(2) 0.43968(2) 0.02545(5) Uani 1 1 d . . . . .
Sn2 Sn 0.87546(2) 0.91926(2) 0.57469(2) 0.02666(5) Uani 1 1 d . . . . .
Sn3 Sn 0.78734(2) 0.62960(2) 0.83976(2) 0.02705(5) Uani 1 1 d . . . . .
Sn4 Sn 0.61430(2) 0.94348(2) 0.88902(2) 0.02937(6) Uani 1 1 d . . . . .
Si1 Si 0.68739(6) 0.78358(5) 0.68811(4) 0.02129(15) Uani 1 1 d . . . . .
O1 O 0.0971(2) 0.38427(18) 0.39923(15) 0.0568(7) Uani 1 1 d . . . . .
O2 O 0.26274(18) 0.87891(15) 0.27858(13) 0.0412(6) Uani 1 1 d . . . . .
O3 O 0.7585(2) 0.52016(17) 0.31415(16) 0.0555(7) Uani 1 1 d . . . . .
O4 O 0.57418(16) 1.06793(13) 0.40288(12) 0.0327(5) Uani 1 1 d . . . . .
O5 O 1.0416(2) 0.72700(16) 0.35443(14) 0.0473(6) Uani 1 1 d . . . . .
O6 O 1.1731(2) 1.19850(17) 0.86858(15) 0.0565(7) Uani 1 1 d . . . . .
O7 O 1.0929(2) 0.42720(17) 0.82440(16) 0.0516(7) Uani 1 1 d . . . . .
O8 O 1.05583(18) 0.94756(15) 1.11230(13) 0.0434(6) Uani 1 1 d . . . . .
O9 O 0.4447(2) 0.42600(17) 0.90054(16) 0.0553(7) Uani 1 1 d . . . . .
O10 O 0.9325(3) 1.1833(2) 1.19531(17) 0.0804(10) Uani 1 1 d . . . . .
O11 O 0.3144(2) 0.63849(18) 0.88871(19) 0.0614(8) Uani 1 1 d . . . . .
O12 O 0.3945(2) 1.17993(18) 0.77586(14) 0.0634(9) Uani 1 1 d . . . . .
C1 C 0.5953(2) 0.70307(17) 0.60050(15) 0.0254(6) Uani 1 1 d . U . . .
H1A H 0.630700 0.672460 0.574231 0.030 Uiso 1 1 calc R U . . .
H1B H 0.550558 0.663062 0.610809 0.030 Uiso 1 1 calc R U . . .
C2 C 0.5334(2) 0.74138(18) 0.55218(15) 0.0273(6) Uani 1 1 d . U . . .
H2A H 0.576841 0.794109 0.556765 0.033 Uiso 1 1 calc R U . . .
H2B H 0.481817 0.754563 0.570609 0.033 Uiso 1 1 calc R U . . .
C3 C 0.3452(2) 0.56290(18) 0.42336(16) 0.0278(6) Uani 1 1 d . U . . .
C4 C 0.2536(2) 0.54222(19) 0.36821(16) 0.0311(6) Uani 1 1 d . U . . .
H4 H 0.246953 0.570518 0.335302 0.037 Uiso 1 1 calc R U . . .
C5 C 0.1813(3) 0.4412(2) 0.40864(18) 0.0356(7) Uani 1 1 d . U . . .
C6 C 0.1727(3) 0.4820(2) 0.36015(17) 0.0360(7) Uani 1 1 d . U . . .
H6 H 0.111651 0.468548 0.321749 0.043 Uiso 1 1 calc R U . . .
C7 C 0.2711(3) 0.4584(2) 0.46287(18) 0.0373(7) Uani 1 1 d . U . . .
H7 H 0.277441 0.429364 0.495179 0.045 Uiso 1 1 calc R U . . .
C8 C 0.3517(3) 0.5186(2) 0.46961(18) 0.0349(7) Uani 1 1 d . U . . .
H8 H 0.413276 0.529986 0.506828 0.042 Uiso 1 1 calc R U . . .
C9 C 0.0957(4) 0.3619(3) 0.4588(3) 0.0680(13) Uani 1 1 d . . . . .
H9A H 0.028146 0.331461 0.449904 0.102 Uiso 1 1 calc R U . . .
H9B H 0.119164 0.411876 0.502085 0.102 Uiso 1 1 calc R U . . .
H9C H 0.138704 0.326873 0.465950 0.102 Uiso 1 1 calc R U . . .
C10 C 0.4009(2) 0.73758(18) 0.38253(16) 0.0274(6) Uani 1 1 d . U . . .
C11 C 0.3621(2) 0.7971(2) 0.41531(17) 0.0319(6) Uani 1 1 d . U . . .
H11 H 0.367363 0.806653 0.463678 0.038 Uiso 1 1 calc R U . . .
C12 C 0.3163(3) 0.8425(2) 0.37926(18) 0.0352(7) Uani 1 1 d . U . . .
H12 H 0.290509 0.882407 0.402791 0.042 Uiso 1 1 calc R U . . .
C13 C 0.3083(2) 0.82964(19) 0.30876(17) 0.0322(6) Uani 1 1 d . U . . .
C14 C 0.3466(3) 0.7724(2) 0.27492(18) 0.0395(7) Uani 1 1 d . U . . .
H14 H 0.341700 0.763786 0.226733 0.047 Uiso 1 1 calc R U . . .
C15 C 0.3928(3) 0.7271(2) 0.31207(17) 0.0374(7) Uani 1 1 d . U . . .
H15 H 0.419459 0.687976 0.288497 0.045 Uiso 1 1 calc R U . . .
C16 C 0.2521(3) 0.8685(2) 0.2062(2) 0.0521(10) Uani 1 1 d . . . . .
H16A H 0.215983 0.905091 0.190444 0.078 Uiso 1 1 calc R U . . .
H16B H 0.215562 0.810953 0.174924 0.078 Uiso 1 1 calc R U . . .
H16C H 0.317455 0.882325 0.203271 0.078 Uiso 1 1 calc R U . . .
C17 C 0.5666(2) 0.61959(18) 0.39870(16) 0.0277(6) Uani 1 1 d . U . . .
C18 C 0.5512(2) 0.53396(19) 0.36904(17) 0.0329(6) Uani 1 1 d . U . . .
H18 H 0.495419 0.496597 0.368250 0.039 Uiso 1 1 calc R U . . .
C19 C 0.6160(3) 0.5033(2) 0.34101(18) 0.0377(7) Uani 1 1 d . U . . .
H19 H 0.603578 0.445315 0.320214 0.045 Uiso 1 1 calc R U . . .
C20 C 0.6989(3) 0.5566(2) 0.34306(18) 0.0371(7) Uani 1 1 d . U . . .
C21 C 0.7169(3) 0.6418(2) 0.37325(18) 0.0364(7) Uani 1 1 d . U . . .
H21 H 0.773927 0.679044 0.375425 0.044 Uiso 1 1 calc R U . . .
C22 C 0.6500(2) 0.67159(19) 0.40018(17) 0.0323(6) Uani 1 1 d . U . . .
H22 H 0.662109 0.729648 0.420269 0.039 Uiso 1 1 calc R U . . .
C23 C 0.8480(3) 0.5736(3) 0.3191(3) 0.0642(12) Uani 1 1 d . . . . .
H23A H 0.882699 0.540515 0.295083 0.096 Uiso 1 1 calc R U . . .
H23B H 0.890123 0.604051 0.369847 0.096 Uiso 1 1 calc R U . . .
H23C H 0.832102 0.612879 0.295583 0.096 Uiso 1 1 calc R U . . .
C24 C 0.7597(2) 0.86549(17) 0.66568(15) 0.0249(6) Uani 1 1 d . U . . .
H24A H 0.716756 0.897988 0.648855 0.030 Uiso 1 1 calc R U . . .
H24B H 0.815712 0.903644 0.709922 0.030 Uiso 1 1 calc R U . . .
C25 C 0.7997(2) 0.82919(18) 0.60729(16) 0.0279(6) Uani 1 1 d . U . . .
H25A H 0.743838 0.788210 0.564376 0.033 Uiso 1 1 calc R U . . .
H25B H 0.845478 0.799447 0.625541 0.033 Uiso 1 1 calc R U . . .
C26 C 0.7704(2) 0.96648(18) 0.51552(16) 0.0271(6) Uani 1 1 d . U . . .
C27 C 0.8021(2) 1.03528(18) 0.49729(17) 0.0300(6) Uani 1 1 d . U . . .
H27 H 0.870660 1.060360 0.511119 0.036 Uiso 1 1 calc R U . . .
C28 C 0.7351(2) 1.06677(18) 0.45967(16) 0.0299(6) Uani 1 1 d . U . . .
H28 H 0.757988 1.113195 0.448061 0.036 Uiso 1 1 calc R U . . .
C29 C 0.6341(2) 1.03086(18) 0.43866(16) 0.0271(6) Uani 1 1 d . U . . .
C30 C 0.6004(2) 0.96166(19) 0.45423(17) 0.0306(6) Uani 1 1 d . U . . .
H30 H 0.531734 0.935691 0.439051 0.037 Uiso 1 1 calc R U . . .
C31 C 0.6695(2) 0.93111(19) 0.49265(17) 0.0304(6) Uani 1 1 d . U . . .
H31 H 0.646402 0.884137 0.503505 0.036 Uiso 1 1 calc R U . . .
C32 C 0.4702(3) 1.0276(2) 0.3749(2) 0.0428(8) Uani 1 1 d . . . . .
H32A H 0.434975 1.059031 0.350231 0.064 Uiso 1 1 calc R U . . .
H32B H 0.448981 1.024564 0.414655 0.064 Uiso 1 1 calc R U . . .
H32C H 0.455602 0.971611 0.340832 0.064 Uiso 1 1 calc R U . . .
C33 C 0.9409(2) 0.86005(19) 0.50397(17) 0.0297(6) Uani 1 1 d . U . . .
C34 C 0.9133(2) 0.85769(19) 0.43297(17) 0.0307(6) Uani 1 1 d . U . . .
H34 H 0.869508 0.887440 0.417699 0.037 Uiso 1 1 calc R U . . .
C35 C 0.9477(2) 0.8134(2) 0.38443(18) 0.0333(6) Uani 1 1 d . U . . .
H35 H 0.927602 0.812909 0.336546 0.040 Uiso 1 1 calc R U . . .
C36 C 1.0121(2) 0.7694(2) 0.40591(18) 0.0342(6) Uani 1 1 d . U . . .
C37 C 1.0416(2) 0.77110(19) 0.47595(19) 0.0348(7) Uani 1 1 d . U . . .
H37 H 1.085619 0.741443 0.491064 0.042 Uiso 1 1 calc R U . . .
C38 C 1.0066(2) 0.81643(19) 0.52402(18) 0.0332(6) Uani 1 1 d . U . . .
H38 H 1.028019 0.817785 0.572156 0.040 Uiso 1 1 calc R U . . .
C39 C 1.1080(3) 0.6813(3) 0.3743(2) 0.0583(11) Uani 1 1 d . . . . .
H39A H 1.125489 0.655712 0.333205 0.087 Uiso 1 1 calc R U . . .
H39B H 1.076271 0.638211 0.388306 0.087 Uiso 1 1 calc R U . . .
H39C H 1.167874 0.718730 0.414871 0.087 Uiso 1 1 calc R U . . .
C40 C 0.9820(2) 1.01538(19) 0.67032(18) 0.0331(6) Uani 1 1 d . U . . .
C41 C 0.9513(3) 1.0731(2) 0.7137(2) 0.0405(7) Uani 1 1 d . U . . .
H41 H 0.883725 1.071055 0.697839 0.049 Uiso 1 1 calc R U . . .
C42 C 1.0158(3) 1.1328(2) 0.7787(2) 0.0436(8) Uani 1 1 d . U . . .
H42 H 0.992595 1.171493 0.806389 0.052 Uiso 1 1 calc R U . . .
C43 C 1.1137(3) 1.1363(2) 0.8033(2) 0.0434(8) Uani 1 1 d . U . . .
C44 C 1.1481(3) 1.0815(2) 0.7627(2) 0.0451(8) Uani 1 1 d . U . . .
H44 H 1.215815 1.084165 0.779548 0.054 Uiso 1 1 calc R U . . .
C45 C 1.0822(3) 1.0212(2) 0.6957(2) 0.0425(8) Uani 1 1 d . U . . .
H45 H 1.106321 0.983972 0.667435 0.051 Uiso 1 1 calc R U . . .
C46 C 1.2654(4) 1.1924(3) 0.9044(2) 0.0636(12) Uani 1 1 d . . . . .
H46A H 1.296540 1.236796 0.951856 0.095 Uiso 1 1 calc R U . . .
H46B H 1.306991 1.197306 0.876171 0.095 Uiso 1 1 calc R U . . .
H46C H 1.257434 1.138738 0.910384 0.095 Uiso 1 1 calc R U . . .
C47 C 0.7715(2) 0.73485(18) 0.73872(16) 0.0252(6) Uani 1 1 d . U . . .
H47A H 0.812462 0.715751 0.711545 0.030 Uiso 1 1 calc R U . . .
H47B H 0.816163 0.776806 0.786203 0.030 Uiso 1 1 calc R U . . .
C48 C 0.7129(2) 0.66120(18) 0.74991(16) 0.0293(6) Uani 1 1 d . U . . .
H48A H 0.691481 0.612004 0.705462 0.035 Uiso 1 1 calc R U . . .
H48B H 0.652657 0.673041 0.755595 0.035 Uiso 1 1 calc R U . . .
C49 C 0.8870(2) 0.55870(19) 0.82683(16) 0.0289(6) Uani 1 1 d . U . . .
C50 C 0.9818(3) 0.5933(2) 0.82998(17) 0.0339(6) Uani 1 1 d . U . . .
H50 H 1.001212 0.649283 0.833825 0.041 Uiso 1 1 calc R U . . .
C51 C 1.0481(3) 0.5480(2) 0.82763(18) 0.0361(7) Uani 1 1 d . U . . .
H51 H 1.111826 0.572605 0.829397 0.043 Uiso 1 1 calc R U . . .
C52 C 1.0206(3) 0.4661(2) 0.82265(18) 0.0363(7) Uani 1 1 d . U . . .
C53 C 0.9266(3) 0.4297(2) 0.81774(18) 0.0370(7) Uani 1 1 d . U . . .
H53 H 0.906998 0.373351 0.812800 0.044 Uiso 1 1 calc R U . . .
C54 C 0.8612(3) 0.4761(2) 0.82006(17) 0.0338(6) Uani 1 1 d . U . . .
H54 H 0.796931 0.450645 0.816927 0.041 Uiso 1 1 calc R U . . .
C55 C 1.0706(4) 0.3457(3) 0.8264(3) 0.0605(12) Uani 1 1 d . . . . .
H55A H 1.127775 0.325157 0.828516 0.091 Uiso 1 1 calc R U . . .
H55B H 1.013936 0.308962 0.782957 0.091 Uiso 1 1 calc R U . . .
H55C H 1.054763 0.347200 0.869096 0.091 Uiso 1 1 calc R U . . .
C56 C 0.8714(2) 0.73874(19) 0.93268(16) 0.0304(6) Uani 1 1 d . U . . .
C57 C 0.9580(3) 0.7388(2) 0.98285(18) 0.0387(7) Uani 1 1 d . U . . .
H57 H 0.977289 0.689721 0.975766 0.046 Uiso 1 1 calc R U . . .
C58 C 1.0162(3) 0.8085(2) 1.04238(19) 0.0427(8) Uani 1 1 d . U . . .
H58 H 1.074051 0.806478 1.076078 0.051 Uiso 1 1 calc R U . . .
C59 C 0.9910(2) 0.8814(2) 1.05342(17) 0.0337(7) Uani 1 1 d . U . . .
C60 C 0.9043(2) 0.8826(2) 1.00583(18) 0.0356(7) Uani 1 1 d . U . . .
H60 H 0.884541 0.931500 1.013567 0.043 Uiso 1 1 calc R U . . .
C61 C 0.8464(2) 0.8114(2) 0.94659(18) 0.0357(7) Uani 1 1 d . U . . .
H61 H 0.786890 0.812856 0.914226 0.043 Uiso 1 1 calc R U . . .
C62 C 1.0251(3) 1.0202(2) 1.1298(2) 0.0477(9) Uani 1 1 d . . . . .
H62A H 1.076696 1.063248 1.172905 0.072 Uiso 1 1 calc R U . . .
H62B H 0.964103 1.007140 1.138971 0.072 Uiso 1 1 calc R U . . .
H62C H 1.013362 1.039876 1.089424 0.072 Uiso 1 1 calc R U . . .
C63 C 0.6734(2) 0.55826(19) 0.86088(17) 0.0310(6) Uani 1 1 d . U . . .
C64 C 0.6689(3) 0.5769(2) 0.92968(18) 0.0374(7) Uani 1 1 d . U . . .
H64 H 0.719122 0.621543 0.969147 0.045 Uiso 1 1 calc R U . . .
C65 C 0.5924(3) 0.5312(2) 0.9410(2) 0.0420(7) Uani 1 1 d . U . . .
H65 H 0.590620 0.544359 0.987961 0.050 Uiso 1 1 calc R U . . .
C66 C 0.5180(3) 0.4659(2) 0.8835(2) 0.0396(7) Uani 1 1 d . U . . .
C67 C 0.5208(3) 0.4465(2) 0.8151(2) 0.0406(7) Uani 1 1 d . U . . .
H67 H 0.470495 0.402114 0.775498 0.049 Uiso 1 1 calc R U . . .
C68 C 0.5982(3) 0.4928(2) 0.80542(18) 0.0373(7) Uani 1 1 d . U . . .
H68 H 0.599958 0.478959 0.758387 0.045 Uiso 1 1 calc R U . . .
C69 C 0.3625(4) 0.3628(3) 0.8428(3) 0.0684(13) Uani 1 1 d . . . . .
H69A H 0.313625 0.342393 0.861667 0.103 Uiso 1 1 calc R U . . .
H69B H 0.384876 0.317178 0.820379 0.103 Uiso 1 1 calc R U . . .
H69C H 0.332484 0.385513 0.806902 0.103 Uiso 1 1 calc R U . . .
C70 C 0.6204(2) 0.82968(18) 0.74555(16) 0.0263(6) Uani 1 1 d . U . . .
H70A H 0.570004 0.848804 0.716762 0.032 Uiso 1 1 calc R U . . .
H70B H 0.585454 0.785825 0.758047 0.032 Uiso 1 1 calc R U . . .
C71 C 0.6872(2) 0.90280(19) 0.81591(17) 0.0300(6) Uani 1 1 d . U . . .
H71A H 0.714014 0.949950 0.803366 0.036 Uiso 1 1 calc R U . . .
H71B H 0.743655 0.886424 0.841084 0.036 Uiso 1 1 calc R U . . .
C72 C 0.7186(3) 1.0198(2) 0.99541(18) 0.0395(7) Uani 1 1 d . U . . .
C73 C 0.7971(3) 1.0851(2) 1.0039(2) 0.0510(9) Uani 1 1 d . U . . .
H73 H 0.803149 1.093165 0.962023 0.061 Uiso 1 1 calc R U . . .
C74 C 0.8653(4) 1.1377(3) 1.0701(2) 0.0598(10) Uani 1 1 d . U . . .
H74 H 0.917133 1.181307 1.073614 0.072 Uiso 1 1 calc R U . . .
C75 C 0.8577(3) 1.1267(3) 1.1299(2) 0.0579(10) Uani 1 1 d . U . . .
C76 C 0.7830(3) 1.0652(3) 1.1266(2) 0.0556(9) Uani 1 1 d . U . . .
H76 H 0.778610 1.059141 1.169521 0.067 Uiso 1 1 calc R U . . .
C77 C 0.7107(3) 1.0095(3) 1.0568(2) 0.0496(8) Uani 1 1 d . U . . .
H77 H 0.658559 0.966348 1.053579 0.059 Uiso 1 1 calc R U . . .
C78 C 0.9323(5) 1.1713(4) 1.2567(3) 0.102(2) Uani 1 1 d . U . . .
H78A H 0.974379 1.221241 1.298301 0.153 Uiso 1 1 calc R U . . .
H78B H 0.957655 1.124642 1.260177 0.153 Uiso 1 1 calc R U . . .
H78C H 0.864840 1.159182 1.255921 0.153 Uiso 1 1 calc R U . . .
C79 C 0.5179(3) 0.8391(2) 0.89134(19) 0.0360(7) Uani 1 1 d . U . . .
C80 C 0.4271(3) 0.8422(2) 0.8960(2) 0.0455(8) Uani 1 1 d . U . . .
H80 H 0.409709 0.891821 0.899294 0.055 Uiso 1 1 calc R U . . .
C81 C 0.3614(3) 0.7754(3) 0.8960(2) 0.0510(8) Uani 1 1 d . U . . .
H81 H 0.300429 0.779832 0.899905 0.061 Uiso 1 1 calc R U . . .
C82 C 0.3847(3) 0.7018(2) 0.8902(2) 0.0462(8) Uani 1 1 d . U . . .
C83 C 0.4746(3) 0.6966(2) 0.8860(2) 0.0441(8) Uani 1 1 d . U . . .
H83 H 0.491761 0.646891 0.882622 0.053 Uiso 1 1 calc R U . . .
C84 C 0.5398(3) 0.7650(2) 0.8867(2) 0.0411(7) Uani 1 1 d . U . . .
H84 H 0.601437 0.760989 0.884012 0.049 Uiso 1 1 calc R U . . .
C85 C 0.3366(3) 0.5620(3) 0.8834(3) 0.0618(12) Uani 1 1 d . . . . .
H85A H 0.279965 0.521208 0.881326 0.093 Uiso 1 1 calc R U . . .
H85B H 0.394274 0.570840 0.925713 0.093 Uiso 1 1 calc R U . . .
H85C H 0.350720 0.541620 0.839712 0.093 Uiso 1 1 calc R U . . .
C86 C 0.5304(2) 1.0190(2) 0.85140(17) 0.0334(7) Uani 1 1 d . U . . .
C87 C 0.5418(3) 1.0985(2) 0.8958(2) 0.0511(9) Uani 1 1 d . U . . .
H87 H 0.582179 1.117500 0.945433 0.061 Uiso 1 1 calc R U . . .
C88 C 0.4958(3) 1.1503(2) 0.8695(2) 0.0573(10) Uani 1 1 d . U . . .
H88 H 0.505373 1.204510 0.900752 0.069 Uiso 1 1 calc R U . . .
C89 C 0.4358(3) 1.1235(2) 0.79761(19) 0.0446(8) Uani 1 1 d . U . . .
C90 C 0.4200(3) 1.0445(2) 0.75304(19) 0.0456(8) Uani 1 1 d . U . . .
H90 H 0.377181 1.024977 0.703968 0.055 Uiso 1 1 calc R U . . .
C91 C 0.4672(3) 0.9935(2) 0.78028(19) 0.0423(8) Uani 1 1 d . U . . .
H91 H 0.455704 0.938820 0.748976 0.051 Uiso 1 1 calc R U . . .
C92 C 0.3467(4) 1.1601(3) 0.7005(2) 0.0659(13) Uani 1 1 d . U . . .
H92A H 0.321193 1.205196 0.692283 0.099 Uiso 1 1 calc R U . . .
H92B H 0.291928 1.108964 0.680512 0.099 Uiso 1 1 calc R U . . .
H92C H 0.393979 1.152456 0.676785 0.099 Uiso 1 1 calc R U . . .
O13 O 0.1521(4) 0.6794(3) 0.0593(2) 0.1032(13) Uani 1 1 d . U . . .
C100 C 0.1068(5) 0.5940(4) 0.0232(3) 0.0837(13) Uani 1 1 d . U . . .
H10A H 0.060753 0.582854 -0.026039 0.100 Uiso 1 1 calc R U . . .
H10B H 0.068823 0.572319 0.049314 0.100 Uiso 1 1 calc R U . . .
C101 C 0.2380(6) 0.6975(5) 0.0440(4) 0.1136(18) Uani 1 1 d . U . . .
H10C H 0.284547 0.751905 0.078154 0.136 Uiso 1 1 calc R U . . .
H10D H 0.222364 0.696621 -0.005841 0.136 Uiso 1 1 calc R U . . .
C102 C 0.2799(6) 0.6264(5) 0.0539(4) 0.120(2) Uani 1 1 d . U . . .
H10E H 0.314484 0.636492 0.105391 0.144 Uiso 1 1 calc R U . . .
H10F H 0.325304 0.617547 0.027928 0.144 Uiso 1 1 calc R U . . .
C103 C 0.1840(5) 0.5530(4) 0.0196(3) 0.1022(17) Uani 1 1 d . U . . .
H10G H 0.172825 0.520689 -0.030869 0.123 Uiso 1 1 calc R U . . .
H10H H 0.186271 0.515786 0.047412 0.123 Uiso 1 1 calc R U . . .
C93 C 0.7990(5) 0.3303(4) 0.3304(3) 0.0932(15) Uani 1 1 d D U . . .
C94 C 0.7243(6) 0.2597(5) 0.3123(3) 0.131(2) Uani 1 1 d D U . . .
H94 H 0.694020 0.222482 0.263715 0.157 Uiso 1 1 calc R U . . .
C95 C 0.6931(6) 0.2426(5) 0.3637(3) 0.132(2) Uani 1 1 d D U . . .
H95 H 0.643313 0.192524 0.350885 0.159 Uiso 1 1 calc R U . . .
C96 C 0.7329(5) 0.2965(4) 0.4329(3) 0.1069(18) Uani 1 1 d D U . . .
H96 H 0.709975 0.285259 0.468209 0.128 Uiso 1 1 calc R U . . .
C97 C 0.8056(5) 0.3665(4) 0.4510(3) 0.0984(16) Uani 1 1 d D U . . .
H97 H 0.833543 0.404554 0.499377 0.118 Uiso 1 1 calc R U . . .
C98 C 0.8390(5) 0.3832(4) 0.4011(3) 0.0983(16) Uani 1 1 d D U . . .
H98 H 0.891065 0.432202 0.415291 0.118 Uiso 1 1 calc R U . . .
C99 C 0.8357(6) 0.3489(5) 0.2744(4) 0.122(2) Uani 1 1 d . U . . .
H99A H 0.907837 0.370818 0.294999 0.183 Uiso 1 1 calc R U . . .
H99B H 0.807606 0.389972 0.259615 0.183 Uiso 1 1 calc R U . . .
H99C H 0.815531 0.298089 0.232465 0.183 Uiso 1 1 calc R U . . .

loop_
_atom_site_aniso_label
_atom_site_aniso_U_11
_atom_site_aniso_U_22
_atom_site_aniso_U_33
_atom_site_aniso_U_23
_atom_site_aniso_U_13
_atom_site_aniso_U_12
Sn1 0.02524(10) 0.02640(10) 0.02244(10) 0.01037(8) 0.00428(8) 0.00763(8)
Sn2 0.02691(11) 0.03188(11) 0.03077(11) 0.01823(9) 0.01450(9) 0.01321(9)
Sn3 0.02947(11) 0.03003(11) 0.02404(10) 0.01402(8) 0.00752(9) 0.01143(9)
Sn4 0.03298(12) 0.03235(11) 0.02599(11) 0.01037(9) 0.01190(9) 0.01550(9)
Si1 0.0224(4) 0.0226(4) 0.0199(4) 0.0095(3) 0.0073(3) 0.0071(3)
O1 0.0449(16) 0.0637(18) 0.0489(16) 0.0220(14) 0.0145(13) -0.0099(14)
O2 0.0429(14) 0.0455(14) 0.0388(13) 0.0232(11) 0.0067(11) 0.0222(12)
O3 0.0554(17) 0.0519(16) 0.0631(18) 0.0089(14) 0.0375(15) 0.0183(14)
O4 0.0340(12) 0.0326(11) 0.0332(12) 0.0156(9) 0.0085(10) 0.0143(10)
O5 0.0523(16) 0.0515(15) 0.0448(15) 0.0123(12) 0.0267(13) 0.0244(13)
O6 0.0669(19) 0.0453(15) 0.0485(16) 0.0112(13) 0.0159(15) 0.0147(14)
O7 0.0576(17) 0.0523(16) 0.0677(18) 0.0275(14) 0.0382(15) 0.0336(14)
O8 0.0360(13) 0.0454(14) 0.0345(13) 0.0033(11) 0.0016(11) 0.0162(11)
O9 0.0647(19) 0.0470(15) 0.0680(19) 0.0242(14) 0.0430(16) 0.0124(14)
O10 0.087(3) 0.088(2) 0.0451(18) 0.0133(17) 0.0037(18) 0.028(2)
O11 0.0454(16) 0.0590(17) 0.104(3) 0.0466(18) 0.0411(17) 0.0213(14)
O12 0.085(2) 0.0592(17) 0.0400(15) 0.0110(13) 0.0029(15) 0.0520(17)
C1 0.0267(14) 0.0253(13) 0.0234(14) 0.0110(11) 0.0068(11) 0.0071(11)
C2 0.0271(14) 0.0276(14) 0.0242(14) 0.0093(11) 0.0047(12) 0.0091(12)
C3 0.0296(14) 0.0271(13) 0.0251(14) 0.0082(11) 0.0083(11) 0.0098(11)
C4 0.0351(15) 0.0355(15) 0.0202(13) 0.0107(11) 0.0075(12) 0.0087(12)
C5 0.0355(15) 0.0352(15) 0.0322(15) 0.0104(12) 0.0128(13) 0.0042(13)
C6 0.0318(15) 0.0432(16) 0.0237(14) 0.0093(12) 0.0038(12) 0.0047(13)
C7 0.0411(16) 0.0376(15) 0.0352(16) 0.0192(13) 0.0116(13) 0.0106(13)
C8 0.0331(15) 0.0356(15) 0.0328(15) 0.0158(12) 0.0051(13) 0.0091(12)
C9 0.068(3) 0.059(3) 0.085(3) 0.037(3) 0.038(3) 0.007(2)
C10 0.0281(14) 0.0288(13) 0.0247(13) 0.0124(11) 0.0060(11) 0.0087(11)
C11 0.0366(15) 0.0375(15) 0.0267(14) 0.0146(12) 0.0136(12) 0.0144(13)
C12 0.0403(16) 0.0380(15) 0.0352(15) 0.0159(12) 0.0174(13) 0.0200(13)
C13 0.0323(15) 0.0333(14) 0.0316(14) 0.0168(12) 0.0057(12) 0.0133(12)
C14 0.0539(19) 0.0402(16) 0.0245(14) 0.0133(12) 0.0096(14) 0.0200(14)
C15 0.0499(18) 0.0373(15) 0.0278(14) 0.0101(12) 0.0132(13) 0.0233(14)
C16 0.064(3) 0.048(2) 0.035(2) 0.0219(17) -0.0018(19) 0.018(2)
C17 0.0295(14) 0.0286(13) 0.0237(13) 0.0110(11) 0.0058(11) 0.0096(11)
C18 0.0330(15) 0.0315(14) 0.0300(15) 0.0114(12) 0.0084(12) 0.0050(12)
C19 0.0431(17) 0.0283(14) 0.0377(16) 0.0072(12) 0.0140(14) 0.0105(12)
C20 0.0382(16) 0.0394(15) 0.0329(15) 0.0096(13) 0.0151(13) 0.0120(13)
C21 0.0351(16) 0.0352(15) 0.0366(16) 0.0112(13) 0.0158(13) 0.0042(13)
C22 0.0376(16) 0.0279(13) 0.0285(14) 0.0089(11) 0.0109(12) 0.0070(12)
C23 0.056(3) 0.072(3) 0.070(3) 0.015(2) 0.042(2) 0.016(2)
C24 0.0269(14) 0.0252(13) 0.0243(14) 0.0114(11) 0.0097(12) 0.0075(11)
C25 0.0307(15) 0.0292(14) 0.0294(15) 0.0148(12) 0.0130(12) 0.0118(12)
C26 0.0309(14) 0.0300(13) 0.0269(14) 0.0142(11) 0.0135(12) 0.0132(12)
C27 0.0290(14) 0.0294(14) 0.0320(15) 0.0122(12) 0.0114(12) 0.0078(12)
C28 0.0348(15) 0.0261(13) 0.0297(14) 0.0130(11) 0.0107(12) 0.0090(12)
C29 0.0324(14) 0.0297(13) 0.0229(13) 0.0125(11) 0.0097(11) 0.0138(12)
C30 0.0286(14) 0.0339(14) 0.0335(15) 0.0163(12) 0.0121(12) 0.0114(12)
C31 0.0328(14) 0.0313(14) 0.0346(15) 0.0190(12) 0.0151(12) 0.0112(12)
C32 0.0341(18) 0.058(2) 0.049(2) 0.0320(18) 0.0149(17) 0.0224(17)
C33 0.0292(14) 0.0338(14) 0.0360(14) 0.0191(12) 0.0173(12) 0.0130(12)
C34 0.0274(14) 0.0350(14) 0.0377(15) 0.0201(12) 0.0142(12) 0.0126(12)
C35 0.0348(15) 0.0377(15) 0.0308(14) 0.0153(12) 0.0149(12) 0.0100(13)
C36 0.0336(15) 0.0332(15) 0.0379(15) 0.0107(12) 0.0184(13) 0.0098(12)
C37 0.0340(15) 0.0313(14) 0.0428(16) 0.0155(13) 0.0139(13) 0.0153(12)
C38 0.0367(16) 0.0338(15) 0.0359(15) 0.0194(12) 0.0146(13) 0.0135(13)
C39 0.050(2) 0.067(3) 0.056(3) 0.008(2) 0.022(2) 0.032(2)
C40 0.0347(15) 0.0329(14) 0.0403(16) 0.0229(12) 0.0160(13) 0.0109(12)
C41 0.0416(17) 0.0404(16) 0.0485(18) 0.0207(13) 0.0238(14) 0.0137(14)
C42 0.0550(18) 0.0399(16) 0.0456(17) 0.0175(13) 0.0279(15) 0.0173(15)
C43 0.0560(18) 0.0367(16) 0.0399(17) 0.0190(13) 0.0161(15) 0.0140(15)
C44 0.0387(17) 0.0419(17) 0.0537(19) 0.0211(14) 0.0106(14) 0.0147(14)
C45 0.0390(16) 0.0357(16) 0.0527(18) 0.0154(13) 0.0138(15) 0.0168(14)
C46 0.072(3) 0.051(2) 0.049(2) 0.016(2) 0.001(2) 0.012(2)
C47 0.0248(14) 0.0289(14) 0.0232(14) 0.0110(11) 0.0083(11) 0.0093(12)
C48 0.0289(15) 0.0291(14) 0.0278(15) 0.0140(12) 0.0047(12) 0.0076(12)
C49 0.0363(15) 0.0348(14) 0.0206(13) 0.0140(11) 0.0110(12) 0.0146(12)
C50 0.0401(16) 0.0377(15) 0.0268(14) 0.0148(12) 0.0131(13) 0.0123(13)
C51 0.0382(16) 0.0440(16) 0.0323(15) 0.0165(13) 0.0173(13) 0.0147(13)
C52 0.0432(16) 0.0404(15) 0.0322(15) 0.0135(13) 0.0184(14) 0.0200(14)
C53 0.0495(17) 0.0310(14) 0.0364(16) 0.0144(12) 0.0196(14) 0.0157(13)
C54 0.0389(16) 0.0362(15) 0.0291(15) 0.0136(12) 0.0138(13) 0.0123(13)
C55 0.075(3) 0.055(2) 0.081(3) 0.036(2) 0.044(3) 0.045(2)
C56 0.0300(14) 0.0373(14) 0.0236(14) 0.0144(11) 0.0050(11) 0.0121(12)
C57 0.0399(17) 0.0426(16) 0.0305(15) 0.0108(12) 0.0050(13) 0.0222(14)
C58 0.0376(16) 0.0501(17) 0.0309(16) 0.0089(13) -0.0016(13) 0.0234(14)
C59 0.0306(15) 0.0420(15) 0.0248(14) 0.0092(12) 0.0056(12) 0.0146(13)
C60 0.0324(15) 0.0356(15) 0.0357(16) 0.0124(12) 0.0052(13) 0.0158(13)
C61 0.0310(15) 0.0393(15) 0.0325(15) 0.0142(12) 0.0022(12) 0.0147(13)
C62 0.048(2) 0.0381(19) 0.042(2) 0.0047(16) 0.0054(17) 0.0125(17)
C63 0.0363(15) 0.0344(14) 0.0305(14) 0.0167(12) 0.0149(12) 0.0172(12)
C64 0.0442(17) 0.0398(16) 0.0323(15) 0.0140(13) 0.0164(13) 0.0163(13)
C65 0.0525(19) 0.0460(17) 0.0369(16) 0.0181(13) 0.0251(14) 0.0168(15)
C66 0.0474(17) 0.0353(15) 0.0481(17) 0.0214(13) 0.0259(15) 0.0159(13)
C67 0.0445(17) 0.0350(15) 0.0420(16) 0.0123(13) 0.0178(14) 0.0107(13)
C68 0.0423(17) 0.0415(16) 0.0317(15) 0.0146(12) 0.0166(13) 0.0135(13)
C69 0.072(3) 0.039(2) 0.095(4) 0.015(2) 0.049(3) 0.002(2)
C70 0.0256(14) 0.0287(14) 0.0275(14) 0.0126(11) 0.0104(12) 0.0098(12)
C71 0.0298(15) 0.0303(14) 0.0301(15) 0.0092(12) 0.0122(13) 0.0102(12)
C72 0.0473(17) 0.0454(16) 0.0283(14) 0.0094(13) 0.0101(13) 0.0314(14)
C73 0.0490(19) 0.0517(19) 0.0395(17) 0.0062(15) 0.0067(15) 0.0177(16)
C74 0.061(2) 0.054(2) 0.0460(19) 0.0085(16) 0.0034(17) 0.0169(17)
C75 0.061(2) 0.058(2) 0.0457(18) 0.0097(16) 0.0066(17) 0.0329(17)
C76 0.073(2) 0.075(2) 0.0310(16) 0.0232(15) 0.0159(16) 0.0479(18)
C77 0.063(2) 0.0585(19) 0.0366(16) 0.0181(14) 0.0165(15) 0.0408(16)
C78 0.124(5) 0.122(5) 0.056(3) 0.025(3) 0.030(3) 0.043(4)
C79 0.0377(16) 0.0423(16) 0.0394(16) 0.0214(13) 0.0185(14) 0.0199(13)
C80 0.0448(18) 0.0467(17) 0.060(2) 0.0238(15) 0.0277(16) 0.0262(14)
C81 0.0416(17) 0.0559(19) 0.073(2) 0.0286(17) 0.0327(17) 0.0255(15)
C82 0.0417(17) 0.0499(17) 0.061(2) 0.0291(16) 0.0275(16) 0.0181(15)
C83 0.0432(17) 0.0428(16) 0.061(2) 0.0276(15) 0.0256(16) 0.0230(14)
C84 0.0367(16) 0.0465(17) 0.0556(19) 0.0258(15) 0.0251(15) 0.0223(14)
C85 0.056(3) 0.047(2) 0.094(4) 0.033(2) 0.038(3) 0.013(2)
C86 0.0381(16) 0.0383(15) 0.0274(14) 0.0115(12) 0.0123(12) 0.0200(13)
C87 0.059(2) 0.0512(18) 0.0295(16) 0.0023(13) 0.0002(15) 0.0311(16)
C88 0.070(2) 0.0482(18) 0.0370(17) -0.0016(14) 0.0008(17) 0.0369(17)
C89 0.0526(19) 0.0476(17) 0.0338(16) 0.0102(13) 0.0092(14) 0.0329(15)
C90 0.0540(19) 0.0518(18) 0.0267(15) 0.0088(13) 0.0060(14) 0.0291(16)
C91 0.0504(19) 0.0411(16) 0.0310(15) 0.0070(13) 0.0092(14) 0.0227(15)
C92 0.091(3) 0.068(3) 0.042(2) 0.023(2) 0.009(2) 0.051(3)
O13 0.111(3) 0.104(3) 0.087(2) 0.011(2) 0.029(2) 0.066(2)
C100 0.128(3) 0.097(3) 0.052(2) 0.032(2) 0.037(3) 0.075(3)
C101 0.126(4) 0.119(3) 0.097(4) 0.016(3) 0.047(3) 0.063(3)
C102 0.125(4) 0.148(4) 0.084(3) 0.016(3) 0.029(3) 0.093(3)
C103 0.142(4) 0.120(3) 0.062(3) 0.036(3) 0.027(3) 0.091(3)
C93 0.112(4) 0.094(3) 0.084(3) 0.035(3) 0.049(3) 0.029(3)
C94 0.129(4) 0.141(4) 0.084(3) 0.021(3) 0.041(3) -0.018(4)
C95 0.119(4) 0.152(5) 0.091(4) 0.036(3) 0.036(3) -0.018(4)
C96 0.097(4) 0.139(4) 0.085(3) 0.042(3) 0.036(3) 0.032(3)
C97 0.118(4) 0.106(4) 0.077(3) 0.034(3) 0.033(3) 0.050(3)
C98 0.123(4) 0.090(3) 0.084(3) 0.033(3) 0.035(3) 0.040(3)
C99 0.147(6) 0.132(5) 0.117(5) 0.060(4) 0.073(5) 0.047(5)

loop_
_atom_type_symbol
_atom_type_description
_atom_type_scat_dispersion_real
_atom_type_scat_dispersion_imag
_atom_type_scat_source
C C 0.0033 0.0016 'International Tables Vol C Tables 4.2.6.8 and 6.1.1.4'
H H 0.0000 0.0000 'International Tables Vol C Tables 4.2.6.8 and 6.1.1.4'
O O 0.0106 0.0060 'International Tables Vol C Tables 4.2.6.8 and 6.1.1.4'
Sn Sn -0.6537 1.4246 'International Tables Vol C Tables 4.2.6.8 and 6.1.1.4'
Si Si 0.0817 0.0704 'International Tables Vol C Tables 4.2.6.8 and 6.1.1.4'

loop_
_geom_angle_atom_site_label_1
_geom_angle_atom_site_label_2
_geom_angle_atom_site_label_3
_geom_angle
_geom_angle_site_symmetry_1
_geom_angle_site_symmetry_3
C3 Sn1 C10 107.50(11) . .
C3 Sn1 C17 109.11(11) . .
C10 Sn1 C17 110.45(11) . .
C3 Sn1 C2 110.53(12) . .
C10 Sn1 C2 108.19(11) . .
C17 Sn1 C2 111.00(11) . .
C40 Sn2 C33 112.58(13) . .
C40 Sn2 C26 111.04(12) . .
C33 Sn2 C26 107.55(11) . .
C40 Sn2 C25 107.43(12) . .
C33 Sn2 C25 109.14(11) . .
C26 Sn2 C25 109.04(12) . .
C56 Sn3 C49 105.78(12) . .
C56 Sn3 C63 109.39(12) . .
C49 Sn3 C63 107.31(12) . .
C56 Sn3 C48 110.57(11) . .
C49 Sn3 C48 117.67(12) . .
C63 Sn3 C48 105.93(12) . .
C79 Sn4 C86 109.52(13) . .
C79 Sn4 C72 110.95(14) . .
C86 Sn4 C72 106.49(12) . .
C79 Sn4 C71 109.84(12) . .
C86 Sn4 C71 108.32(12) . .
C72 Sn4 C71 111.62(13) . .
C70 Si1 C1 109.55(14) . .
C70 Si1 C47 108.41(13) . .
C1 Si1 C47 110.05(13) . .
C70 Si1 C24 110.50(13) . .
C1 Si1 C24 107.42(13) . .
C47 Si1 C24 110.91(13) . .
C5 O1 C9 116.8(3) . .
C13 O2 C16 117.6(3) . .
C20 O3 C23 117.3(3) . .
C29 O4 C32 116.6(2) . .
C36 O5 C39 117.7(3) . .
C43 O6 C46 117.9(3) . .
C52 O7 C55 117.0(3) . .
C59 O8 C62 116.5(3) . .
C66 O9 C69 117.7(3) . .
C78 O10 C75 117.1(5) . .
C82 O11 C85 117.2(3) . .
C89 O12 C92 117.6(3) . .
C2 C1 Si1 112.26(19) . .
C1 C2 Sn1 115.35(19) . .
C8 C3 C4 116.8(3) . .
C8 C3 Sn1 122.8(2) . .
C4 C3 Sn1 120.1(2) . .
C6 C4 C3 122.0(3) . .
O1 C5 C7 123.2(3) . .
O1 C5 C6 116.4(3) . .
C7 C5 C6 120.4(3) . .
C4 C6 C5 119.4(3) . .
C5 C7 C8 119.3(3) . .
C7 C8 C3 122.0(3) . .
C15 C10 C11 116.7(3) . .
C15 C10 Sn1 123.6(2) . .
C11 C10 Sn1 119.6(2) . .
C12 C11 C10 121.9(3) . .
C13 C12 C11 119.8(3) . .
O2 C13 C14 125.0(3) . .
O2 C13 C12 114.9(3) . .
C14 C13 C12 120.1(3) . .
C13 C14 C15 119.5(3) . .
C10 C15 C14 122.0(3) . .
C22 C17 C18 117.4(3) . .
C22 C17 Sn1 122.5(2) . .
C18 C17 Sn1 120.1(2) . .
C19 C18 C17 121.0(3) . .
C20 C19 C18 120.5(3) . .
O3 C20 C19 115.9(3) . .
O3 C20 C21 124.4(3) . .
C19 C20 C21 119.7(3) . .
C20 C21 C22 119.0(3) . .
C17 C22 C21 122.3(3) . .
C25 C24 Si1 112.84(19) . .
C24 C25 Sn2 114.58(19) . .
C31 C26 C27 117.1(3) . .
C31 C26 Sn2 122.3(2) . .
C27 C26 Sn2 120.6(2) . .
C28 C27 C26 121.2(3) . .
C27 C28 C29 120.4(3) . .
O4 C29 C30 124.6(3) . .
O4 C29 C28 115.7(3) . .
C30 C29 C28 119.8(3) . .
C29 C30 C31 118.8(3) . .
C26 C31 C30 122.8(3) . .
C38 C33 C34 116.8(3) . .
C38 C33 Sn2 122.0(2) . .
C34 C33 Sn2 121.0(2) . .
C35 C34 C33 122.0(3) . .
C34 C35 C36 119.8(3) . .
O5 C36 C37 124.5(3) . .
O5 C36 C35 115.8(3) . .
C37 C36 C35 119.7(3) . .
C36 C37 C38 119.6(3) . .
C37 C38 C33 122.2(3) . .
C45 C40 C41 116.8(3) . .
C45 C40 Sn2 123.3(3) . .
C41 C40 Sn2 119.7(3) . .
C42 C41 C40 122.3(3) . .
C43 C42 C41 120.0(4) . .
C42 C43 C44 120.2(4) . .
C42 C43 O6 116.1(3) . .
C44 C43 O6 123.7(4) . .
C43 C44 C45 119.7(4) . .
C40 C45 C44 121.1(3) . .
C48 C47 Si1 111.7(2) . .
C47 C48 Sn3 117.1(2) . .
C54 C49 C50 117.1(3) . .
C54 C49 Sn3 119.9(2) . .
C50 C49 Sn3 122.8(2) . .
C51 C50 C49 121.8(3) . .
C50 C51 C52 119.5(3) . .
O7 C52 C53 124.6(3) . .
O7 C52 C51 115.4(3) . .
C53 C52 C51 120.0(3) . .
C52 C53 C54 119.7(3) . .
C53 C54 C49 121.9(3) . .
C61 C56 C57 116.6(3) . .
C61 C56 Sn3 123.9(2) . .
C57 C56 Sn3 119.5(2) . .
C58 C57 C56 121.5(3) . .
C57 C58 C59 120.5(3) . .
O8 C59 C60 124.9(3) . .
O8 C59 C58 115.8(3) . .
C60 C59 C58 119.3(3) . .
C59 C60 C61 119.1(3) . .
C56 C61 C60 122.9(3) . .
C68 C63 C64 117.1(3) . .
C68 C63 Sn3 120.5(2) . .
C64 C63 Sn3 122.5(2) . .
C65 C64 C63 120.9(3) . .
C64 C65 C66 120.1(3) . .
O9 C66 C67 124.9(3) . .
O9 C66 C65 115.2(3) . .
C67 C66 C65 119.9(3) . .
C66 C67 C68 118.8(3) . .
C63 C68 C67 123.2(3) . .
C71 C70 Si1 114.6(2) . .
C70 C71 Sn4 114.5(2) . .
C77 C72 C73 117.6(4) . .
C77 C72 Sn4 122.9(3) . .
C73 C72 Sn4 119.4(3) . .
C74 C73 C72 122.9(4) . .
C75 C74 C73 119.1(5) . .
C74 C75 C76 121.8(4) . .
C74 C75 O10 114.8(5) . .
C76 C75 O10 123.4(4) . .
C75 C76 C77 119.3(4) . .
C72 C77 C76 119.2(4) . .
C84 C79 C80 116.6(3) . .
C84 C79 Sn4 123.2(3) . .
C80 C79 Sn4 120.2(3) . .
C81 C80 C79 122.1(3) . .
C80 C81 C82 119.9(3) . .
O11 C82 C83 124.6(3) . .
O11 C82 C81 115.9(3) . .
C83 C82 C81 119.5(4) . .
C82 C83 C84 119.4(3) . .
C79 C84 C83 122.5(3) . .
C91 C86 C87 116.5(3) . .
C91 C86 Sn4 121.6(2) . .
C87 C86 Sn4 121.7(2) . .
C88 C87 C86 121.6(3) . .
C87 C88 C89 120.1(3) . .
C90 C89 O12 124.2(3) . .
C90 C89 C88 119.8(3) . .
O12 C89 C88 116.0(3) . .
C89 C90 C91 119.3(3) . .
C90 C91 C86 122.6(3) . .
C100 O13 C101 106.0(5) . .
O13 C100 C103 108.8(6) . .
O13 C101 C102 101.9(6) . .
C101 C102 C103 100.9(6) . .
C100 C103 C102 103.1(5) . .
C98 C93 C94 117.5(5) . .
C98 C93 C99 121.3(6) . .
C94 C93 C99 121.2(6) . .
C95 C94 C93 120.7(5) . .
C96 C95 C94 120.5(6) . .
C97 C96 C95 119.3(6) . .
C96 C97 C98 120.9(5) . .
C97 C98 C93 121.1(5) . .

loop_
_geom_bond_atom_site_label_1
_geom_bond_atom_site_label_2
_geom_bond_distance
_geom_bond_site_symmetry_2
Sn1 C3 2.134(3) .
Sn1 C10 2.138(3) .
Sn1 C17 2.145(3) .
Sn1 C2 2.153(3) .
Sn2 C40 2.137(3) .
Sn2 C33 2.138(3) .
Sn2 C26 2.143(3) .
Sn2 C25 2.156(3) .
Sn3 C56 2.139(3) .
Sn3 C49 2.140(3) .
Sn3 C63 2.145(3) .
Sn3 C48 2.154(3) .
Sn4 C79 2.133(3) .
Sn4 C86 2.143(3) .
Sn4 C72 2.150(3) .
Sn4 C71 2.160(3) .
Si1 C70 1.883(3) .
Si1 C1 1.883(3) .
Si1 C47 1.886(3) .
Si1 C24 1.887(3) .
O1 C5 1.374(4) .
O1 C9 1.410(5) .
O2 C13 1.375(4) .
O2 C16 1.424(4) .
O3 C20 1.369(4) .
O3 C23 1.436(5) .
O4 C29 1.372(3) .
O4 C32 1.433(4) .
O5 C36 1.361(4) .
O5 C39 1.431(5) .
O6 C43 1.383(5) .
O6 C46 1.396(5) .
O7 C52 1.378(4) .
O7 C55 1.430(5) .
O8 C59 1.366(4) .
O8 C62 1.429(4) .
O9 C66 1.375(4) .
O9 C69 1.429(5) .
O10 C78 1.355(6) .
O10 C75 1.416(5) .
O11 C82 1.366(5) .
O11 C85 1.433(5) .
O12 C89 1.379(4) .
O12 C92 1.425(5) .
C1 C2 1.547(4) .
C3 C8 1.397(4) .
C3 C4 1.399(4) .
C4 C6 1.379(5) .
C5 C7 1.382(5) .
C5 C6 1.388(5) .
C7 C8 1.385(5) .
C10 C15 1.392(4) .
C10 C11 1.401(4) .
C11 C12 1.384(4) .
C12 C13 1.386(5) .
C13 C14 1.377(5) .
C14 C15 1.399(4) .
C17 C22 1.383(4) .
C17 C18 1.407(4) .
C18 C19 1.384(5) .
C19 C20 1.384(5) .
C20 C21 1.395(5) .
C21 C22 1.393(5) .
C24 C25 1.541(4) .
C26 C31 1.385(4) .
C26 C27 1.412(4) .
C27 C28 1.383(4) .
C28 C29 1.394(4) .
C29 C30 1.393(4) .
C30 C31 1.399(4) .
C33 C38 1.395(4) .
C33 C34 1.400(4) .
C34 C35 1.381(4) .
C35 C36 1.395(5) .
C36 C37 1.384(5) .
C37 C38 1.389(5) .
C40 C45 1.397(5) .
C40 C41 1.402(5) .
C41 C42 1.382(5) .
C42 C43 1.375(5) .
C43 C44 1.378(5) .
C44 C45 1.414(5) .
C47 C48 1.539(4) .
C49 C54 1.392(4) .
C49 C50 1.401(5) .
C50 C51 1.385(5) .
C51 C52 1.392(5) .
C52 C53 1.384(5) .
C53 C54 1.388(5) .
C56 C61 1.381(4) .
C56 C57 1.398(4) .
C57 C58 1.379(5) .
C58 C59 1.384(5) .
C59 C60 1.384(4) .
C60 C61 1.389(5) .
C63 C68 1.383(5) .
C63 C64 1.402(4) .
C64 C65 1.386(5) .
C65 C66 1.393(5) .
C66 C67 1.384(5) .
C67 C68 1.381(5) .
C70 C71 1.545(4) .
C72 C77 1.377(5) .
C72 C73 1.406(6) .
C73 C74 1.373(5) .
C74 C75 1.348(6) .
C75 C76 1.369(7) .
C76 C77 1.451(6) .
C79 C84 1.391(5) .
C79 C80 1.393(5) .
C80 C81 1.381(5) .
C81 C82 1.390(5) .
C82 C83 1.384(5) .
C83 C84 1.391(5) .
C86 C91 1.386(5) .
C86 C87 1.392(5) .
C87 C88 1.381(5) .
C88 C89 1.382(5) .
C89 C90 1.370(5) .
C90 C91 1.386(5) .
O13 C100 1.403(7) .
O13 C101 1.407(8) .
C100 C103 1.478(7) .
C101 C102 1.539(9) .
C102 C103 1.550(10) .
C93 C98 1.375(6) .
C93 C94 1.377(6) .
C93 C99 1.514(8) .
C94 C95 1.371(6) .
C95 C96 1.357(6) .
C96 C97 1.352(6) .
C97 C98 1.356(6) .
